data_2225390
loop_
_publ_author_name
'Akhter, Toheed'
'Siddiqi, Humaira M.'
'Akhter, Zareen'
'Bolte, Michael'

_publ_section_title
;
 1,10-Bis(4-nitrophenoxy)decane
;
_journal_coeditor_code TK2623
_journal_issue 3
_journal_name_full 'Acta Crystallographica Section E'
_journal_page_first o529
_journal_paper_doi 10.1107/S1600536810003855
_journal_volume 66
_journal_year 2010
_chemical_formula_iupac 'C22 H28 N2 O6'
_chemical_formula_moiety 'C22 H28 N2 O6'
_chemical_formula_sum 'C22 H28 N2 O6'
_chemical_formula_weight 416.465
_chemical_name_systematic
;
1,10-Bis(4-nitrophenoxy)decane
;
_space_group_IT_number 2
_symmetry_cell_setting triclinic
_symmetry_space_group_name_Hall '-P 1'
_symmetry_space_group_name_H-M 'P -1'
_atom_sites_solution_hydrogens geom
_atom_sites_solution_primary direct
_atom_sites_solution_secondary difmap
_audit_creation_method SHELXL-97
_cell_angle_alpha 114.370(7)
_cell_angle_beta 94.322(8)
_cell_angle_gamma 103.861(8)
_cell_formula_units_Z 4
_cell_length_a 10.1806(10)
_cell_length_b 14.9460(13)
_cell_length_c 16.1127(15)
_cell_measurement_reflns_used 9860
_cell_measurement_temperature 173(2)
_cell_measurement_theta_max 25.8
_cell_measurement_theta_min 3.3
_cell_volume 2125.7(4)
_computing_cell_refinement 'X-AREA (Stoe & Cie, 2001)'
_computing_data_collection 'X-AREA (Stoe & Cie, 2001)'
_computing_data_reduction 'X-AREA (Stoe & Cie, 2001)'
_computing_molecular_graphics 'XP (Sheldrick, 2008)'
_computing_publication_material 'SHELXL97 (Sheldrick, 2008)'
_computing_structure_refinement 'SHELXL97 (Sheldrick, 2008)'
_computing_structure_solution 'SHELXS97 (Sheldrick, 2008)'
_diffrn_ambient_temperature 173(2)
_diffrn_measured_fraction_theta_full 0.997
_diffrn_measured_fraction_theta_max 0.979
_diffrn_measurement_device_type 'Stoe IPDS II two-circle diffractometer'
_diffrn_measurement_method \w
_diffrn_radiation_monochromator graphite
_diffrn_radiation_source 'fine-focus sealed tube'
_diffrn_radiation_type MoK\a
_diffrn_radiation_wavelength 0.71073
_diffrn_reflns_av_R_equivalents 0.0968
_diffrn_reflns_av_sigmaI/netI 0.1087
_diffrn_reflns_limit_h_max 12
_diffrn_reflns_limit_h_min -12
_diffrn_reflns_limit_k_max 18
_diffrn_reflns_limit_k_min -18
_diffrn_reflns_limit_l_max 19
_diffrn_reflns_limit_l_min -19
_diffrn_reflns_number 24686
_diffrn_reflns_theta_full 25.00
_diffrn_reflns_theta_max 25.75
_diffrn_reflns_theta_min 3.21
_diffrn_standards_number 0
_exptl_absorpt_coefficient_mu 0.095
_exptl_absorpt_correction_type none
_exptl_crystal_colour colourless
_exptl_crystal_density_diffrn 1.301
_exptl_crystal_density_method 'not measured'
_exptl_crystal_description block
_exptl_crystal_F_000 888
_exptl_crystal_size_max 0.27
_exptl_crystal_size_mid 0.14
_exptl_crystal_size_min 0.14
_refine_diff_density_max 0.328
_refine_diff_density_min -0.257
_refine_ls_extinction_method none
_refine_ls_goodness_of_fit_ref 0.825
_refine_ls_hydrogen_treatment constr
_refine_ls_matrix_type full
_refine_ls_number_parameters 559
_refine_ls_number_reflns 7975
_refine_ls_number_restraints 8
_refine_ls_restrained_S_all 32.552
_refine_ls_R_factor_all 0.1200
_refine_ls_R_factor_gt 0.0538
_refine_ls_shift/su_max 0.000
_refine_ls_shift/su_mean 0.000
_refine_ls_structure_factor_coef Fsqd
_refine_ls_weighting_details 'calc w=1/[\s^2^(Fo^2^)+(0.0560P)^2^] where P=(Fo^2^+2Fc^2^)/3'
_refine_ls_weighting_scheme calc
_refine_ls_wR_factor_gt 0.1118
_refine_ls_wR_factor_ref 0.1321
_reflns_number_gt 3974
_reflns_number_total 7975
_reflns_threshold_expression I>2\s(I)
_cod_data_source_file tk2623.cif
_cod_data_source_block I
_cod_original_cell_volume 2125.7(3)
_cod_database_code 2225390
_cod_database_fobs_code 2225390

loop_
_symmetry_equiv_pos_as_xyz
'x, y, z'
'-x, -y, -z'

loop_
_atom_site_type_symbol
_atom_site_label
_atom_site_fract_x
_atom_site_fract_y
_atom_site_fract_z
_atom_site_U_iso_or_equiv
_atom_site_adp_type
_atom_site_calc_flag
_atom_site_refinement_flags
_atom_site_occupancy
_atom_site_disorder_assembly
_atom_site_disorder_group
N N1A -0.577(11) -0.282(8) 0.186(7) 0.06(3) Uani d . 1 . .
O O1A -0.076(8) -0.096(6) 0.125(6) 0.05(2) Uani d . 1 . .
O O2A -0.604(10) -0.371(7) 0.175(7) 0.07(3) Uani d . 1 . .
O O3A -0.658(10) -0.231(7) 0.209(7) 0.08(3) Uani d . 1 . .
C C1A 0.019(12) -0.153(8) 0.086(9) 0.05(3) Uani d . 1 . .
H H1A1 -0.0270 -0.2118 0.0250 0.058 Uiso calc R 1 . .
H H1A2 0.0526 -0.1791 0.1279 0.058 Uiso calc R 1 . .
C C2A 0.137(12) -0.078(8) 0.075(9) 0.05(3) Uani d . 1 . .
H H2A1 0.1805 -0.0193 0.1361 0.060 Uiso calc R 1 . .
H H2A2 0.1012 -0.0518 0.0337 0.060 Uiso calc R 1 . .
C C3A 0.247(12) -0.127(9) 0.034(9) 0.05(3) Uani d . 1 B .
H H3A1 0.2022 -0.1925 -0.0228 0.063 Uiso calc R 1 . .
H H3A2 0.2942 -0.1436 0.0792 0.063 Uiso calc R 1 . .
C C4A 0.354(15) -0.056(11) 0.009(12) 0.08(5) Uani d D 1 . .
H H4A1 0.3992 -0.1004 -0.0364 0.096 Uiso calc PR 0.50 A 1
H H4A2 0.3017 -0.0294 -0.0251 0.096 Uiso calc PR 0.50 A 1
H H4A3 0.3038 -0.0339 -0.0305 0.096 Uiso calc PR 0.50 A 2
H H4A4 0.4027 0.0061 0.0670 0.096 Uiso calc PR 0.50 A 2
C C5A' 0.46(3) 0.029(17) 0.075(18) 0.07(7) Uani d PD 0.50 B 1
H H5AA 0.5185 0.0030 0.1063 0.081 Uiso d PR 0.50 B 1
H H5AB 0.4158 0.0718 0.1223 0.081 Uiso d PR 0.50 B 1
C C5A" 0.45(2) -0.095(18) -0.04(2) 0.06(8) Uani d PD 0.50 B 2
H H5AC 0.4046 -0.1624 -0.0906 0.076 Uiso d PR 0.50 B 2
H H5AD 0.5133 -0.1080 0.0054 0.076 Uiso d PR 0.50 B 2
C C11A -0.196(12) -0.147(8) 0.138(8) 0.04(3) Uani d . 1 . .
C C12A -0.284(12) -0.088(8) 0.175(8) 0.05(3) Uani d . 1 . .
H H12A -0.2573 -0.0168 0.1883 0.058 Uiso calc R 1 . .
C C13A -0.407(12) -0.131(8) 0.191(8) 0.05(3) Uani d . 1 . .
H H13A -0.4666 -0.0901 0.2163 0.056 Uiso calc R 1 . .
C C14A -0.445(12) -0.234(8) 0.171(8) 0.04(3) Uani d . 1 . .
C C15A -0.359(12) -0.294(8) 0.135(8) 0.05(3) Uani d . 1 . .
H H15A -0.3858 -0.3642 0.1219 0.055 Uiso calc R 1 . .
C C16A -0.235(12) -0.250(8) 0.118(8) 0.05(3) Uani d . 1 . .
H H16A -0.1766 -0.2911 0.0931 0.055 Uiso calc R 1 . .
N N1B -0.103(9) 0.250(7) 0.215(7) 0.04(2) Uani d . 1 . .
O O1B 0.402(7) 0.295(5) 0.106(6) 0.05(2) Uani d . 1 . .
O O2B -0.155(9) 0.321(6) 0.237(7) 0.07(3) Uani d . 1 . .
O O3B -0.160(9) 0.169(6) 0.216(6) 0.06(2) Uani d . 1 . .
C C1B 0.487(11) 0.390(8) 0.111(8) 0.04(3) Uani d . 1 . .
H H1B1 0.5087 0.4450 0.1751 0.051 Uiso calc R 1 . .
H H1B2 0.4384 0.4112 0.0697 0.051 Uiso calc R 1 . .
C C2B 0.617(11) 0.369(8) 0.079(8) 0.04(3) Uani d . 1 . .
H H2B1 0.6684 0.3551 0.1248 0.053 Uiso calc R 1 . .
H H2B2 0.5912 0.3058 0.0189 0.053 Uiso calc R 1 . .
C C3B 0.711(11) 0.455(8) 0.067(8) 0.04(3) Uani d . 1 . .
H H3B1 0.7392 0.5181 0.1268 0.053 Uiso calc R 1 . .
H H3B2 0.6605 0.4696 0.0212 0.053 Uiso calc R 1 . .
C C4B 0.841(11) 0.430(8) 0.033(8) 0.04(3) Uani d . 1 . .
H H4B1 0.8930 0.4180 0.0800 0.052 Uiso calc R 1 . .
H H4B2 0.8127 0.3658 -0.0254 0.052 Uiso calc R 1 . .
C C5B 0.937(11) 0.513(9) 0.017(9) 0.05(3) Uani d . 1 . .
H H5B1 0.9668 0.5778 0.0760 0.055 Uiso calc R 1 . .
H H5B2 0.8850 0.5265 -0.0291 0.055 Uiso calc R 1 . .
C C11B 0.279(11) 0.291(8) 0.132(8) 0.04(3) Uani d . 1 . .
C C12B 0.208(11) 0.197(8) 0.127(8) 0.04(3) Uani d . 1 . .
H H12B 0.2461 0.1415 0.1042 0.051 Uiso calc R 1 . .
C C13B 0.084(11) 0.182(8) 0.154(8) 0.04(3) Uani d . 1 . .
H H13B 0.0361 0.1175 0.1509 0.052 Uiso calc R 1 . .
C C14B 0.030(10) 0.265(8) 0.187(7) 0.04(2) Uani d . 1 . .
C C15B 0.097(10) 0.359(7) 0.192(7) 0.04(3) Uani d . 1 . .
H H15B 0.0565 0.4137 0.2140 0.044 Uiso calc R 1 . .
C C16B 0.224(11) 0.374(8) 0.165(8) 0.04(3) Uani d . 1 . .
H H16B 0.2716 0.4387 0.1680 0.048 Uiso calc R 1 . .
N N1C -0.017(12) -0.386(7) 0.286(7) 0.05(3) Uani d . 1 . .
O O1C -0.112(8) -0.007(5) 0.396(6) 0.05(2) Uani d . 1 . .
O O2C 0.091(10) -0.397(6) 0.260(7) 0.07(3) Uani d . 1 . .
O O3C -0.106(10) -0.454(6) 0.290(7) 0.07(3) Uani d . 1 . .
C C1C -0.019(11) 0.080(7) 0.392(8) 0.04(3) Uani d . 1 . .
H H1C1 -0.0067 0.0639 0.3277 0.049 Uiso calc R 1 . .
H H1C2 0.0725 0.1002 0.4317 0.049 Uiso calc R 1 . .
C C2C -0.084(11) 0.167(7) 0.428(8) 0.04(3) Uani d . 1 . .
H H2C1 -0.1068 0.1755 0.4894 0.050 Uiso calc R 1 . .
H H2C2 -0.1720 0.1472 0.3849 0.050 Uiso calc R 1 . .
C C3C 0.009(11) 0.268(7) 0.438(8) 0.04(3) Uani d . 1 . .
H H3C1 0.0337 0.2588 0.3778 0.047 Uiso calc R 1 . .
H H3C2 0.0949 0.2889 0.4834 0.047 Uiso calc R 1 . .
C C4C -0.059(11) 0.355(8) 0.472(8) 0.04(3) Uani d . 1 . .
H H4C1 -0.1454 0.3342 0.4267 0.050 Uiso calc R 1 . .
H H4C2 -0.0844 0.3643 0.5323 0.050 Uiso calc R 1 . .
C C5C 0.033(11) 0.457(7) 0.482(8) 0.04(3) Uani d . 1 . .
H H5C1 0.0557 0.4476 0.4211 0.049 Uiso calc R 1 . .
H H5C2 0.1202 0.4762 0.5257 0.049 Uiso calc R 1 . .
C C11C -0.081(11) -0.097(7) 0.366(8) 0.04(3) Uani d . 1 . .
C C12C -0.181(12) -0.176(8) 0.369(8) 0.04(3) Uani d . 1 . .
H H12C -0.2631 -0.1653 0.3890 0.053 Uiso calc R 1 . .
C C13C -0.161(12) -0.272(8) 0.342(8) 0.04(3) Uani d . 1 . .
H H13C -0.2277 -0.3270 0.3444 0.054 Uiso calc R 1 . .
C C14C -0.041(12) -0.285(8) 0.311(8) 0.04(3) Uani d . 1 . .
C C15C 0.059(11) -0.208(8) 0.307(8) 0.04(3) Uani d . 1 . .
H H15C 0.1403 -0.2202 0.2858 0.051 Uiso calc R 1 . .
C C16C 0.039(11) -0.112(8) 0.334(8) 0.04(3) Uani d . 1 . .
H H16C 0.1055 -0.0573 0.3308 0.050 Uiso calc R 1 . .
N N1D 0.410(12) 0.130(7) 0.309(8) 0.06(3) Uani d . 1 . .
O O1D 0.524(8) 0.540(6) 0.377(6) 0.05(2) Uani d . 1 . .
O O2D 0.298(10) 0.086(6) 0.317(7) 0.07(3) Uani d . 1 . .
O O3D 0.500(12) 0.088(7) 0.285(9) 0.10(4) Uani d . 1 . .
C C1D 0.427(11) 0.597(8) 0.409(8) 0.04(3) Uani d . 1 . .
H H1D1 0.4106 0.6005 0.4703 0.053 Uiso calc R 1 . .
H H1D2 0.3379 0.5627 0.3645 0.053 Uiso calc R 1 . .
C C2D 0.492(12) 0.703(8) 0.418(9) 0.05(3) Uani d . 1 . .
H H2D1 0.5810 0.7357 0.4621 0.061 Uiso calc R 1 . .
H H2D2 0.5101 0.6977 0.3564 0.061 Uiso calc R 1 . .
C C3D 0.398(14) 0.771(8) 0.450(10) 0.06(4) Uani d . 1 D .
H H3D1 0.3826 0.7790 0.5126 0.072 Uiso calc R 1 . .
H H3D2 0.3076 0.7375 0.4071 0.072 Uiso calc R 1 . .
C C4D 0.46(2) 0.877(11) 0.455(13) 0.10(6) Uani d D 1 . .
H H4D1 0.5542 0.9077 0.4948 0.118 Uiso calc PR 0.50 C 1
H H4D2 0.4717 0.8684 0.3920 0.118 Uiso calc PR 0.50 C 1
H H4D3 0.4967 0.8659 0.3975 0.118 Uiso calc PR 0.50 C 2
H H4D4 0.3830 0.9058 0.4519 0.118 Uiso calc PR 0.50 C 2
C C5D' 0.39(3) 0.947(17) 0.49(3) 0.08(10) Uani d PD 0.50 D 1
H H5DA 0.3902 0.9646 0.5557 0.095 Uiso d PR 0.50 D 1
H H5DB 0.2905 0.9123 0.4560 0.095 Uiso d PR 0.50 D 1
C C5D" 0.56(3) 0.95(2) 0.52(2) 0.08(9) Uani d PD 0.50 D 2
H H5DC 0.6381 0.9256 0.5307 0.092 Uiso d PR 0.50 D 2
H H5DD 0.5235 0.9691 0.5829 0.092 Uiso d PR 0.50 D 2
C C11D 0.490(11) 0.440(8) 0.364(8) 0.04(3) Uani d . 1 . .
C C12D 0.586(11) 0.388(8) 0.329(8) 0.04(3) Uani d . 1 . .
H H12D 0.6686 0.4227 0.3167 0.053 Uiso calc R 1 . .
C C13D 0.560(11) 0.287(8) 0.311(8) 0.04(3) Uani d . 1 . .
H H13D 0.6240 0.2507 0.2871 0.052 Uiso calc R 1 . .
C C14D 0.440(11) 0.238(8) 0.329(8) 0.04(3) Uani d . 1 . .
C C15D 0.345(11) 0.289(8) 0.365(8) 0.04(3) Uani d . 1 . .
H H15D 0.2637 0.2547 0.3772 0.051 Uiso calc R 1 . .
C C16D 0.370(11) 0.391(8) 0.382(8) 0.04(3) Uani d . 1 . .
H H16D 0.3062 0.4264 0.4065 0.049 Uiso calc R 1 . .

loop_
_atom_site_aniso_label
_atom_site_aniso_U_11
_atom_site_aniso_U_22
_atom_site_aniso_U_33
_atom_site_aniso_U_12
_atom_site_aniso_U_13
_atom_site_aniso_U_23
N1A 0.06(7) 0.06(7) 0.05(7) 0.01(5) 0.01(5) 0.02(5)
O1A 0.05(5) 0.04(4) 0.07(6) 0.02(4) 0.02(4) 0.02(4)
O2A 0.08(7) 0.06(6) 0.08(7) 0.01(5) 0.02(5) 0.04(5)
O3A 0.06(6) 0.08(6) 0.09(8) 0.03(5) 0.04(6) 0.04(6)
C1A 0.05(7) 0.05(6) 0.05(8) 0.02(6) 0.01(6) 0.02(6)
C2A 0.05(7) 0.04(6) 0.05(8) 0.01(5) 0.01(6) 0.02(5)
C3A 0.05(7) 0.05(6) 0.06(8) 0.01(5) 0.02(6) 0.02(6)
C4A 0.06(9) 0.08(10) 0.09(12) 0.02(8) 0.02(9) 0.04(9)
C5A' 0.07(18) 0.07(16) 0.06(19) 0.03(14) 0.02(15) 0.02(14)
C5A" 0.05(15) 0.05(14) 0.1(2) 0.02(12) 0.03(15) 0.04(15)
C11A 0.05(7) 0.04(6) 0.04(7) 0.01(5) 0.01(5) 0.02(5)
C12A 0.05(7) 0.04(6) 0.05(8) 0.02(5) 0.01(6) 0.02(6)
C13A 0.05(7) 0.04(6) 0.05(8) 0.02(5) 0.01(6) 0.02(5)
C14A 0.05(7) 0.05(6) 0.04(7) 0.02(5) 0.01(6) 0.02(5)
C15A 0.06(8) 0.04(6) 0.04(7) 0.02(5) 0.01(6) 0.02(5)
C16A 0.05(7) 0.04(6) 0.05(7) 0.02(5) 0.01(6) 0.02(5)
N1B 0.04(5) 0.04(5) 0.04(6) 0.01(4) 0.01(4) 0.02(4)
O1B 0.04(4) 0.05(4) 0.07(6) 0.02(4) 0.02(4) 0.03(4)
O2B 0.06(5) 0.06(5) 0.10(8) 0.03(4) 0.04(5) 0.04(5)
O3B 0.05(5) 0.05(5) 0.07(6) 0.01(4) 0.02(4) 0.03(4)
C1B 0.04(6) 0.04(6) 0.05(7) 0.01(5) 0.01(5) 0.02(5)
C2B 0.04(6) 0.05(6) 0.05(7) 0.02(5) 0.01(5) 0.02(6)
C3B 0.04(6) 0.04(6) 0.05(7) 0.02(5) 0.02(5) 0.02(5)
C4B 0.04(6) 0.04(6) 0.05(8) 0.02(5) 0.02(5) 0.02(5)
C5B 0.04(6) 0.05(6) 0.06(8) 0.02(5) 0.02(6) 0.03(5)
C11B 0.03(6) 0.05(6) 0.04(7) 0.02(5) 0.01(5) 0.02(5)
C12B 0.04(6) 0.04(6) 0.05(7) 0.02(5) 0.01(5) 0.02(5)
C13B 0.05(7) 0.03(5) 0.05(8) 0.02(5) 0.01(6) 0.02(5)
C14B 0.03(6) 0.04(6) 0.04(6) 0.02(5) 0.01(5) 0.02(5)
C15B 0.04(6) 0.03(5) 0.04(7) 0.02(5) 0.01(5) 0.01(5)
C16B 0.04(6) 0.04(5) 0.04(7) 0.01(5) 0.01(5) 0.02(5)
N1C 0.06(7) 0.04(5) 0.06(7) 0.02(5) 0.01(6) 0.02(5)
O1C 0.05(5) 0.03(4) 0.06(5) 0.01(3) 0.02(4) 0.02(4)
O2C 0.07(6) 0.05(5) 0.10(8) 0.03(5) 0.02(6) 0.03(5)
O3C 0.08(7) 0.04(4) 0.09(7) 0.01(4) 0.02(5) 0.03(4)
C1C 0.04(6) 0.03(5) 0.04(7) 0.01(5) 0.01(5) 0.02(5)
C2C 0.04(6) 0.04(5) 0.04(7) 0.01(5) 0.01(5) 0.02(5)
C3C 0.04(6) 0.04(6) 0.04(7) 0.02(5) 0.01(5) 0.02(5)
C4C 0.04(6) 0.04(6) 0.05(7) 0.01(5) 0.01(5) 0.02(5)
C5C 0.04(6) 0.04(5) 0.05(7) 0.01(5) 0.01(5) 0.02(5)
C11C 0.04(6) 0.03(5) 0.04(7) 0.01(5) 0.01(5) 0.02(5)
C12C 0.04(7) 0.04(6) 0.05(7) 0.01(5) 0.01(5) 0.02(5)
C13C 0.05(7) 0.04(6) 0.04(7) 0.01(5) 0.01(6) 0.02(5)
C14C 0.05(7) 0.03(5) 0.04(7) 0.01(5) 0.01(5) 0.02(5)
C15C 0.04(6) 0.04(6) 0.05(7) 0.02(5) 0.01(5) 0.02(5)
C16C 0.05(6) 0.03(5) 0.05(7) 0.01(5) 0.01(5) 0.02(5)
N1D 0.06(7) 0.05(6) 0.06(8) 0.01(5) 0.02(6) 0.02(5)
O1D 0.05(5) 0.05(4) 0.06(6) 0.02(4) 0.02(4) 0.03(4)
O2D 0.06(6) 0.05(5) 0.10(8) 0.00(5) 0.02(5) 0.03(5)
O3D 0.09(8) 0.05(5) 0.14(11) 0.04(5) 0.06(7) 0.03(6)
C1D 0.04(6) 0.05(6) 0.05(7) 0.02(5) 0.01(5) 0.02(5)
C2D 0.05(7) 0.05(6) 0.05(8) 0.01(5) 0.01(6) 0.03(6)
C3D 0.06(8) 0.04(6) 0.08(10) 0.01(6) 0.01(7) 0.03(6)
C4D 0.13(15) 0.05(8) 0.10(14) 0.01(9) 0.02(12) 0.02(9)
C5D' 0.07(18) 0.03(12) 0.1(3) 0.03(12) 0.05(19) 0.04(16)
C5D" 0.1(2) 0.1(2) 0.1(2) 0.05(18) 0.02(17) 0.03(18)
C11D 0.04(6) 0.05(6) 0.04(6) 0.01(5) 0.01(5) 0.02(5)
C12D 0.04(6) 0.05(7) 0.04(7) 0.01(5) 0.02(5) 0.02(6)
C13D 0.04(6) 0.05(6) 0.04(7) 0.02(5) 0.01(5) 0.01(5)
C14D 0.04(6) 0.04(6) 0.04(7) 0.01(5) 0.01(5) 0.01(5)
C15D 0.03(6) 0.05(6) 0.04(7) 0.01(5) 0.01(5) 0.02(5)
C16D 0.03(6) 0.05(6) 0.05(7) 0.02(5) 0.01(5) 0.02(5)

loop_
_atom_type_symbol
_atom_type_description
_atom_type_scat_dispersion_real
_atom_type_scat_dispersion_imag
_atom_type_scat_source
C C 0.0033 0.0016 'International Tables Vol C Tables 4.2.6.8 and 6.1.1.4'
H H 0.0000 0.0000 'International Tables Vol C Tables 4.2.6.8 and 6.1.1.4'
N N 0.0061 0.0033 'International Tables Vol C Tables 4.2.6.8 and 6.1.1.4'
O O 0.0106 0.0060 'International Tables Vol C Tables 4.2.6.8 and 6.1.1.4'

loop_
_geom_angle_atom_site_label_1
_geom_angle_atom_site_label_2
_geom_angle_atom_site_label_3
_geom_angle_site_symmetry_1
_geom_angle_site_symmetry_3
_geom_angle
_geom_angle_publ_flag
O3A N1A O2A . . 123(10) ?
O3A N1A C14A . . 118(10) ?
O2A N1A C14A . . 119(10) ?
C11A O1A C1A . . 119(8) ?
O1A C1A C2A . . 107(8) ?
O1A C1A H1A1 . . 110.4 ?
C2A C1A H1A1 . . 110.4 ?
O1A C1A H1A2 . . 110.4 ?
C2A C1A H1A2 . . 110.4 ?
H1A1 C1A H1A2 . . 108.6 ?
C1A C2A C3A . . 113(9) ?
C1A C2A H2A1 . . 109.0 ?
C3A C2A H2A1 . . 109.0 ?
C1A C2A H2A2 . . 109.0 ?
C3A C2A H2A2 . . 109.0 ?
H2A1 C2A H2A2 . . 107.8 ?
C2A C3A C4A . . 112(10) ?
C2A C3A H3A1 . . 109.2 ?
C4A C3A H3A1 . . 109.2 ?
C2A C3A H3A2 . . 109.2 ?
C4A C3A H3A2 . . 109.2 ?
H3A1 C3A H3A2 . . 107.9 ?
C5A' C4A C3A . . 123(10) ?
C5A" C4A C3A . . 118(10) ?
C5A' C4A H4A1 . . 106.5 ?
C3A C4A H4A1 . . 106.5 ?
C5A' C4A H4A2 . . 106.5 ?
C5A" C4A H4A2 . . 112.7 ?
C3A C4A H4A2 . . 106.5 ?
H4A1 C4A H4A2 . . 106.5 ?
C5A' C4A H4A3 . . 109.3 ?
C5A" C4A H4A3 . . 107.9 ?
C3A C4A H4A3 . . 107.9 ?
H4A1 C4A H4A3 . . 101.2 ?
C5A" C4A H4A4 . . 107.9 ?
C3A C4A H4A4 . . 107.9 ?
H4A1 C4A H4A4 . . 125.2 ?
H4A2 C4A H4A4 . . 103.0 ?
H4A3 C4A H4A4 . . 107.2 ?
C4A C5A' H5AA . . 107.9 ?
C4A C5A' H5AB . . 107.0 ?
H5AA C5A' H5AB . . 107.6 ?
C4A C5A" H5AC . . 107.3 ?
C4A C5A" H5AD . . 108.3 ?
H5AC C5A" H5AD . . 107.5 ?
O1A C11A C16A . . 125(10) ?
O1A C11A C12A . . 115(9) ?
C16A C11A C12A . . 119(10) ?
C13A C12A C11A . . 120(10) ?
C13A C12A H12A . . 119.8 ?
C11A C12A H12A . . 119.8 ?
C12A C13A C14A . . 119(10) ?
C12A C13A H13A . . 120.4 ?
C14A C13A H13A . . 120.4 ?
C13A C14A C15A . . 121(10) ?
C13A C14A N1A . . 120(10) ?
C15A C14A N1A . . 119(10) ?
C16A C15A C14A . . 120(10) ?
C16A C15A H15A . . 120.1 ?
C14A C15A H15A . . 120.1 ?
C15A C16A C11A . . 120(10) ?
C15A C16A H16A . . 119.9 ?
C11A C16A H16A . . 119.9 ?
O3B N1B O2B . . 123(10) ?
O3B N1B C14B . . 119(9) ?
O2B N1B C14B . . 118(9) ?
C11B O1B C1B . . 120(8) ?
O1B C1B C2B . . 106(8) ?
O1B C1B H1B1 . . 110.5 ?
C2B C1B H1B1 . . 110.5 ?
O1B C1B H1B2 . . 110.5 ?
C2B C1B H1B2 . . 110.5 ?
H1B1 C1B H1B2 . . 108.7 ?
C3B C2B C1B . . 114(9) ?
C3B C2B H2B1 . . 108.7 ?
C1B C2B H2B1 . . 108.7 ?
C3B C2B H2B2 . . 108.7 ?
C1B C2B H2B2 . . 108.7 ?
H2B1 C2B H2B2 . . 107.6 ?
C2B C3B C4B . . 113(9) ?
C2B C3B H3B1 . . 109.1 ?
C4B C3B H3B1 . . 109.1 ?
C2B C3B H3B2 . . 109.1 ?
C4B C3B H3B2 . . 109.1 ?
H3B1 C3B H3B2 . . 107.8 ?
C5B C4B C3B . . 114(8) ?
C5B C4B H4B1 . . 108.6 ?
C3B C4B H4B1 . . 108.6 ?
C5B C4B H4B2 . . 108.6 ?
C3B C4B H4B2 . . 108.6 ?
H4B1 C4B H4B2 . . 107.6 ?
C4B C5B C5B . 2_765 114(10) ?
C4B C5B H5B1 . . 108.9 ?
C5B C5B H5B1 2_765 . 108.9 ?
C4B C5B H5B2 . . 108.9 ?
C5B C5B H5B2 2_765 . 108.9 ?
H5B1 C5B H5B2 . . 107.7 ?
O1B C11B C12B . . 116(9) ?
O1B C11B C16B . . 124(10) ?
C12B C11B C16B . . 120(10) ?
C13B C12B C11B . . 122(10) ?
C13B C12B H12B . . 119.1 ?
C11B C12B H12B . . 119.1 ?
C12B C13B C14B . . 118(10) ?
C12B C13B H13B . . 121.1 ?
C14B C13B H13B . . 121.1 ?
C15B C14B C13B . . 122(10) ?
C15B C14B N1B . . 119(9) ?
C13B C14B N1B . . 119(9) ?
C14B C15B C16B . . 120(9) ?
C14B C15B H15B . . 120.2 ?
C16B C15B H15B . . 120.2 ?
C15B C16B C11B . . 118(9) ?
C15B C16B H16B . . 120.9 ?
C11B C16B H16B . . 120.9 ?
O3C N1C O2C . . 124(9) ?
O3C N1C C14C . . 118(10) ?
O2C N1C C14C . . 118(10) ?
C11C O1C C1C . . 119(8) ?
O1C C1C C2C . . 106(8) ?
O1C C1C H1C1 . . 110.6 ?
C2C C1C H1C1 . . 110.6 ?
O1C C1C H1C2 . . 110.6 ?
C2C C1C H1C2 . . 110.6 ?
H1C1 C1C H1C2 . . 108.7 ?
C1C C2C C3C . . 113(9) ?
C1C C2C H2C1 . . 109.1 ?
C3C C2C H2C1 . . 109.1 ?
C1C C2C H2C2 . . 109.1 ?
C3C C2C H2C2 . . 109.1 ?
H2C1 C2C H2C2 . . 107.8 ?
C2C C3C C4C . . 113(9) ?
C2C C3C H3C1 . . 109.0 ?
C4C C3C H3C1 . . 109.0 ?
C2C C3C H3C2 . . 109.0 ?
C4C C3C H3C2 . . 109.0 ?
H3C1 C3C H3C2 . . 107.8 ?
C5C C4C C3C . . 113(9) ?
C5C C4C H4C1 . . 108.9 ?
C3C C4C H4C1 . . 108.9 ?
C5C C4C H4C2 . . 108.9 ?
C3C C4C H4C2 . . 108.9 ?
H4C1 C4C H4C2 . . 107.8 ?
C4C C5C C5C . 2_566 113(10) ?
C4C C5C H5C1 . . 108.9 ?
C5C C5C H5C1 2_566 . 108.9 ?
C4C C5C H5C2 . . 108.9 ?
C5C C5C H5C2 2_566 . 108.9 ?
H5C1 C5C H5C2 . . 107.7 ?
O1C C11C C12C . . 114(9) ?
O1C C11C C16C . . 125(9) ?
C12C C11C C16C . . 121(9) ?
C13C C12C C11C . . 120(10) ?
C13C C12C H12C . . 119.9 ?
C11C C12C H12C . . 119.9 ?
C14C C13C C12C . . 118(10) ?
C14C C13C H13C . . 121.0 ?
C12C C13C H13C . . 121.0 ?
C15C C14C C13C . . 123(9) ?
C15C C14C N1C . . 119(10) ?
C13C C14C N1C . . 118(10) ?
C14C C15C C16C . . 119(10) ?
C14C C15C H15C . . 120.5 ?
C16C C15C H15C . . 120.5 ?
C11C C16C C15C . . 119(10) ?
C11C C16C H16C . . 120.6 ?
C15C C16C H16C . . 120.6 ?
O2D N1D O3D . . 124(10) ?
O2D N1D C14D . . 119(10) ?
O3D N1D C14D . . 118(10) ?
C11D O1D C1D . . 118(8) ?
O1D C1D C2D . . 106(9) ?
O1D C1D H1D1 . . 110.5 ?
C2D C1D H1D1 . . 110.5 ?
O1D C1D H1D2 . . 110.5 ?
C2D C1D H1D2 . . 110.5 ?
H1D1 C1D H1D2 . . 108.7 ?
C3D C2D C1D . . 111(10) ?
C3D C2D H2D1 . . 109.3 ?
C1D C2D H2D1 . . 109.3 ?
C3D C2D H2D2 . . 109.3 ?
C1D C2D H2D2 . . 109.3 ?
H2D1 C2D H2D2 . . 108.0 ?
C2D C3D C4D . . 112(10) ?
C2D C3D H3D1 . . 109.3 ?
C4D C3D H3D1 . . 109.3 ?
C2D C3D H3D2 . . 109.3 ?
C4D C3D H3D2 . . 109.3 ?
H3D1 C3D H3D2 . . 108.0 ?
C5D" C4D C5D' . . 82(10) ?
C5D" C4D C3D . . 123(10) ?
C5D' C4D C3D . . 116(10) ?
C5D' C4D H4D1 . . 108.2 ?
C3D C4D H4D1 . . 108.2 ?
C5D" C4D H4D2 . . 115.9 ?
C5D' C4D H4D2 . . 108.2 ?
C3D C4D H4D2 . . 108.2 ?
H4D1 C4D H4D2 . . 107.4 ?
C5D" C4D H4D3 . . 106.5 ?
C5D' C4D H4D3 . . 121.5 ?
C3D C4D H4D3 . . 106.5 ?
H4D1 C4D H4D3 . . 93.2 ?
C5D" C4D H4D4 . . 106.5 ?
C3D C4D H4D4 . . 106.5 ?
H4D1 C4D H4D4 . . 132.8 ?
H4D2 C4D H4D4 . . 90.7 ?
H4D3 C4D H4D4 . . 106.5 ?
C4D C5D' H5DA . . 108.4 ?
C4D C5D' H5DB . . 108.2 ?
H5DA C5D' H5DB . . 107.7 ?
C4D C5D" H5DC . . 108.4 ?
C4D C5D" H5DD . . 108.2 ?
H5DC C5D" H5DD . . 107.5 ?
O1D C11D C16D . . 125(9) ?
O1D C11D C12D . . 115(9) ?
C16D C11D C12D . . 121(10) ?
C13D C12D C11D . . 119(10) ?
C13D C12D H12D . . 120.4 ?
C11D C12D H12D . . 120.4 ?
C12D C13D C14D . . 119(10) ?
C12D C13D H13D . . 120.3 ?
C14D C13D H13D . . 120.3 ?
C13D C14D C15D . . 122(10) ?
C13D C14D N1D . . 120(10) ?
C15D C14D N1D . . 118(10) ?
C16D C15D C14D . . 119(10) ?
C16D C15D H15D . . 120.4 ?
C14D C15D H15D . . 120.4 ?
C15D C16D C11D . . 120(10) ?
C15D C16D H16D . . 120.1 ?
C11D C16D H16D . . 120.1 ?

loop_
_geom_bond_atom_site_label_1
_geom_bond_atom_site_label_2
_geom_bond_site_symmetry_2
_geom_bond_distance
_geom_bond_publ_flag
N1A O3A . 1.23(13) ?
N1A O2A . 1.24(13) ?
N1A C14A . 1.45(15) ?
O1A C11A . 1.35(13) ?
O1A C1A . 1.45(13) ?
C1A C2A . 1.51(16) ?
C1A H1A1 . 0.9900 ?
C1A H1A2 . 0.9900 ?
C2A C3A . 1.52(16) ?
C2A H2A1 . 0.9900 ?
C2A H2A2 . 0.9900 ?
C3A C4A . 1.53(18) ?
C3A H3A1 . 0.9900 ?
C3A H3A2 . 0.9900 ?
C4A C5A' . 1.4(2) ?
C4A C5A" . 1.4(2) ?
C4A H4A1 . 0.9900 ?
C4A H4A2 . 0.9900 ?
C4A H4A3 . 0.9900 ?
C4A H4A4 . 0.9900 ?
C5A' H5AA . 0.9900 ?
C5A' H5AB . 0.9900 ?
C5A" H5AC . 0.9900 ?
C5A" H5AD . 0.9900 ?
C11A C16A . 1.38(15) ?
C11A C12A . 1.41(15) ?
C12A C13A . 1.37(16) ?
C12A H12A . 0.9500 ?
C13A C14A . 1.39(15) ?
C13A H13A . 0.9500 ?
C14A C15A . 1.39(15) ?
C15A C16A . 1.37(16) ?
C15A H15A . 0.9500 ?
C16A H16A . 0.9500 ?
N1B O3B . 1.23(11) ?
N1B O2B . 1.23(11) ?
N1B C14B . 1.46(13) ?
O1B C11B . 1.35(12) ?
O1B C1B . 1.43(12) ?
C1B C2B . 1.52(14) ?
C1B H1B1 . 0.9900 ?
C1B H1B2 . 0.9900 ?
C2B C3B . 1.51(15) ?
C2B H2B1 . 0.9900 ?
C2B H2B2 . 0.9900 ?
C3B C4B . 1.53(14) ?
C3B H3B1 . 0.9900 ?
C3B H3B2 . 0.9900 ?
C4B C5B . 1.51(15) ?
C4B H4B1 . 0.9900 ?
C4B H4B2 . 0.9900 ?
C5B C5B 2_765 1.5(2) ?
C5B H5B1 . 0.9900 ?
C5B H5B2 . 0.9900 ?
C11B C12B . 1.38(15) ?
C11B C16B . 1.41(14) ?
C12B C13B . 1.36(15) ?
C12B H12B . 0.9500 ?
C13B C14B . 1.39(13) ?
C13B H13B . 0.9500 ?
C14B C15B . 1.37(14) ?
C15B C16B . 1.39(15) ?
C15B H15B . 0.9500 ?
C16B H16B . 0.9500 ?
N1C O3C . 1.23(13) ?
N1C O2C . 1.22(13) ?
N1C C14C . 1.47(13) ?
O1C C11C . 1.36(12) ?
O1C C1C . 1.44(12) ?
C1C C2C . 1.52(13) ?
C1C H1C1 . 0.9900 ?
C1C H1C2 . 0.9900 ?
C2C C3C . 1.52(14) ?
C2C H2C1 . 0.9900 ?
C2C H2C2 . 0.9900 ?
C3C C4C . 1.53(13) ?
C3C H3C1 . 0.9900 ?
C3C H3C2 . 0.9900 ?
C4C C5C . 1.52(14) ?
C4C H4C1 . 0.9900 ?
C4C H4C2 . 0.9900 ?
C5C C5C 2_566 1.52(19) ?
C5C H5C1 . 0.9900 ?
C5C H5C2 . 0.9900 ?
C11C C12C . 1.39(15) ?
C11C C16C . 1.39(15) ?
C12C C13C . 1.38(14) ?
C12C H12C . 0.9500 ?
C13C C14C . 1.38(16) ?
C13C H13C . 0.9500 ?
C14C C15C . 1.37(15) ?
C15C C16C . 1.39(14) ?
C15C H15C . 0.9500 ?
C16C H16C . 0.9500 ?
N1D O2D . 1.22(13) ?
N1D O3D . 1.23(13) ?
N1D C14D . 1.46(14) ?
O1D C11D . 1.36(13) ?
O1D C1D . 1.45(12) ?
C1D C2D . 1.52(15) ?
C1D H1D1 . 0.9900 ?
C1D H1D2 . 0.9900 ?
C2D C3D . 1.52(16) ?
C2D H2D1 . 0.9900 ?
C2D H2D2 . 0.9900 ?
C3D C4D . 1.53(18) ?
C3D H3D1 . 0.9900 ?
C3D H3D2 . 0.9900 ?
C4D C5D" . 1.3(3) ?
C4D C5D' . 1.4(2) ?
C4D H4D1 . 0.9900 ?
C4D H4D2 . 0.9900 ?
C4D H4D3 . 0.9900 ?
C4D H4D4 . 0.9900 ?
C5D' H5DA . 0.9900 ?
C5D' H5DB . 0.9900 ?
C5D" H5DC . 0.9900 ?
C5D" H5DD . 0.9899 ?
C11D C16D . 1.39(15) ?
C11D C12D . 1.40(15) ?
C12D C13D . 1.37(15) ?
C12D H12D . 0.9500 ?
C13D C14D . 1.38(15) ?
C13D H13D . 0.9500 ?
C14D C15D . 1.39(15) ?
C15D C16D . 1.37(15) ?
C15D H15D . 0.9500 ?
C16D H16D . 0.9500 ?

loop_
_geom_torsion_atom_site_label_1
_geom_torsion_atom_site_label_2
_geom_torsion_atom_site_label_3
_geom_torsion_atom_site_label_4
_geom_torsion_site_symmetry_1
_geom_torsion_site_symmetry_2
_geom_torsion_site_symmetry_3
_geom_torsion_site_symmetry_4
_geom_torsion
_geom_torsion_publ_flag
C11A O1A C1A C2A . . . . 177(10) ?
O1A C1A C2A C3A . . . . -180(10) ?
C1A C2A C3A C4A . . . . 171(11) ?
C2A C3A C4A C5A' . . . . 8E1(2) ?
C2A C3A C4A C5A" . . . . -174(19) ?
C1A O1A C11A C16A . . . . 1(17) ?
C1A O1A C11A C12A . . . . -179(11) ?
O1A C11A C12A C13A . . . . -180(11) ?
C16A C11A C12A C13A . . . . 0(18) ?
C11A C12A C13A C14A . . . . 0(18) ?
C12A C13A C14A C15A . . . . 0(18) ?
C12A C13A C14A N1A . . . . -179(11) ?
O3A N1A C14A C13A . . . . 6(17) ?
O2A N1A C14A C13A . . . . -174(11) ?
O3A N1A C14A C15A . . . . -173(12) ?
O2A N1A C14A C15A . . . . 7(17) ?
C13A C14A C15A C16A . . . . -1(18) ?
N1A C14A C15A C16A . . . . 178(10) ?
C14A C15A C16A C11A . . . . 1(18) ?
O1A C11A C16A C15A . . . . 179(11) ?
C12A C11A C16A C15A . . . . 0(18) ?
C11B O1B C1B C2B . . . . 178(10) ?
O1B C1B C2B C3B . . . . 172(10) ?
C1B C2B C3B C4B . . . . -179(10) ?
C2B C3B C4B C5B . . . . 178(10) ?
C3B C4B C5B C5B . . . 2_765 -179(13) ?
C1B O1B C11B C12B . . . . -178(10) ?
C1B O1B C11B C16B . . . . 1(16) ?
O1B C11B C12B C13B . . . . 179(11) ?
C16B C11B C12B C13B . . . . -1(18) ?
C11B C12B C13B C14B . . . . 1(18) ?
C12B C13B C14B C15B . . . . 0(17) ?
C12B C13B C14B N1B . . . . 179(10) ?
O3B N1B C14B C15B . . . . -175(10) ?
O2B N1B C14B C15B . . . . 5(15) ?
O3B N1B C14B C13B . . . . 5(16) ?
O2B N1B C14B C13B . . . . -175(11) ?
C13B C14B C15B C16B . . . . 0(17) ?
N1B C14B C15B C16B . . . . -180(10) ?
C14B C15B C16B C11B . . . . 0(16) ?
O1B C11B C16B C15B . . . . -179(10) ?
C12B C11B C16B C15B . . . . 1(16) ?
C11C O1C C1C C2C . . . . 179(10) ?
O1C C1C C2C C3C . . . . 174(9) ?
C1C C2C C3C C4C . . . . 178(10) ?
C2C C3C C4C C5C . . . . 180(10) ?
C3C C4C C5C C5C . . . 2_566 -178(12) ?
C1C O1C C11C C12C . . . . -177(10) ?
C1C O1C C11C C16C . . . . 2(17) ?
O1C C11C C12C C13C . . . . -179(10) ?
C16C C11C C12C C13C . . . . 2(18) ?
C11C C12C C13C C14C . . . . -1(17) ?
C12C C13C C14C C15C . . . . 1(18) ?
C12C C13C C14C N1C . . . . 178(10) ?
O3C N1C C14C C15C . . . . 180(11) ?
O2C N1C C14C C15C . . . . -1(17) ?
O3C N1C C14C C13C . . . . 3(17) ?
O2C N1C C14C C13C . . . . -178(11) ?
C13C C14C C15C C16C . . . . -1(18) ?
N1C C14C C15C C16C . . . . -178(11) ?
O1C C11C C16C C15C . . . . 179(11) ?
C12C C11C C16C C15C . . . . -2(17) ?
C14C C15C C16C C11C . . . . 1(17) ?
C11D O1D C1D C2D . . . . 180(10) ?
O1D C1D C2D C3D . . . . 179(10) ?
C1D C2D C3D C4D . . . . -178(13) ?
C2D C3D C4D C5D" . . . . -8E1(3) ?
C2D C3D C4D C5D' . . . . -18E1(2) ?
C1D O1D C11D C16D . . . . -2(16) ?
C1D O1D C11D C12D . . . . 177(10) ?
O1D C11D C12D C13D . . . . -179(10) ?
C16D C11D C12D C13D . . . . 1(17) ?
C11D C12D C13D C14D . . . . 0(17) ?
C12D C13D C14D C15D . . . . 0(18) ?
C12D C13D C14D N1D . . . . 179(11) ?
O2D N1D C14D C13D . . . . -173(11) ?
O3D N1D C14D C13D . . . . 7(18) ?
O2D N1D C14D C15D . . . . 6(17) ?
O3D N1D C14D C15D . . . . -174(12) ?
C13D C14D C15D C16D . . . . 1(18) ?
N1D C14D C15D C16D . . . . -179(11) ?
C14D C15D C16D C11D . . . . 0(17) ?
O1D C11D C16D C15D . . . . 179(10) ?
C12D C11D C16D C15D . . . . 0(17) ?
